data_4107012
loop_
_publ_author_name
'Ritimukta Sarangi'
'Lei Yang'
'Stuart G. Winikoff'
'Laura Gagliardi'
'Christopher J. Cramer'
'William B. Tolman'
'Edward I. Solomon'

_publ_section_title
;
 X-ray Absorption Spectroscopic and Computational Investigation of a
 Possible S...S Interaction in the [Cu3S2]3+ Core
;
_journal_name_full 'Journal of the American Chemical Society'
_journal_page_first 17180
_journal_page_last 17191
_journal_paper_doi 10.1021/ja111323m
_journal_volume 133
_journal_year 2011
_chemical_formula_moiety 'C33 H72 Cl6 Cu3 F18 N6 P3 S2'
_chemical_formula_sum 'C33 H72 Cl6 Cu3 F18 N6 P3 S2'
_chemical_formula_weight 1455.32
_chemical_name_common 09184
_chemical_name_systematic
; 
 ? 
;
_space_group_IT_number 20
_symmetry_cell_setting orthorhombic
_symmetry_space_group_name_Hall 'C 2c 2'
_symmetry_space_group_name_H-M 'C 2 2 21'
_atom_sites_solution_hydrogens geom
_atom_sites_solution_primary direct
_atom_sites_solution_secondary difmap
_audit_creation_method SHELXL-97
_cell_angle_alpha 90.00
_cell_angle_beta 90.00
_cell_angle_gamma 90.00
_cell_formula_units_Z 4
_cell_length_a 12.803(3)
_cell_length_b 24.319(7)
_cell_length_c 18.623(5)
_cell_measurement_reflns_used 2947
_cell_measurement_temperature 173(2)
_cell_measurement_theta_max 27.35
_cell_measurement_theta_min 2.19
_cell_volume 5798(3)
_computing_cell_refinement 'Bruker SMART'
_computing_data_collection 'Bruker SMART'
_computing_data_reduction 'Bruker SAINT'
_computing_molecular_graphics 'Bruker SHELXTL'
_computing_publication_material 'Bruker SHELXTL'
_computing_structure_refinement 'SHELXL-97 (Sheldrick, 1997)'
_computing_structure_solution 'SHELXS-97 (Sheldrick, 1990)'
_diffrn_ambient_temperature 173(2)
_diffrn_measured_fraction_theta_full 0.996
_diffrn_measured_fraction_theta_max 0.996
_diffrn_measurement_device_type 'CCD area detector'
_diffrn_measurement_method 'phi and omega scans'
_diffrn_radiation_monochromator graphite
_diffrn_radiation_source 'fine-focus sealed tube'
_diffrn_radiation_type MoK\a
_diffrn_radiation_wavelength 0.71073
_diffrn_reflns_av_R_equivalents 0.0000
_diffrn_reflns_av_sigmaI/netI 0.0440
_diffrn_reflns_limit_h_max 16
_diffrn_reflns_limit_h_min -16
_diffrn_reflns_limit_k_max 31
_diffrn_reflns_limit_k_min 0
_diffrn_reflns_limit_l_max 24
_diffrn_reflns_limit_l_min 0
_diffrn_reflns_number 6653
_diffrn_reflns_theta_full 27.54
_diffrn_reflns_theta_max 27.54
_diffrn_reflns_theta_min 1.67
_exptl_absorpt_coefficient_mu 1.612
_exptl_absorpt_correction_T_max 0.7940
_exptl_absorpt_correction_T_min 0.6887
_exptl_absorpt_correction_type none
_exptl_crystal_density_diffrn 1.667
_exptl_crystal_density_meas 0
_exptl_crystal_F_000 2960
_exptl_crystal_size_max 0.25
_exptl_crystal_size_mid 0.15
_exptl_crystal_size_min 0.15
_refine_diff_density_max 0.927
_refine_diff_density_min -1.027
_refine_diff_density_rms 0.131
_refine_ls_abs_structure_details 'Flack H D (1983), Acta Cryst. A39, 876-881'
_refine_ls_abs_structure_Flack -0.03(2)
_refine_ls_extinction_method none
_refine_ls_goodness_of_fit_ref 1.100
_refine_ls_hydrogen_treatment mixed
_refine_ls_matrix_type full
_refine_ls_number_parameters 330
_refine_ls_number_reflns 6653
_refine_ls_number_restraints 0
_refine_ls_restrained_S_all 1.100
_refine_ls_R_factor_all 0.0841
_refine_ls_R_factor_gt 0.0494
_refine_ls_shift/su_max 0.001
_refine_ls_shift/su_mean 0.000
_refine_ls_structure_factor_coef Fsqd
_refine_ls_weighting_details 'calc w=1/[\s^2^(Fo^2^)+(0.0738P)^2^+8.5684P] where P=(Fo^2^+2Fc^2^)/3'
_refine_ls_weighting_scheme calc
_refine_ls_wR_factor_gt 0.1193
_refine_ls_wR_factor_ref 0.1403
_reflns_number_gt 4786
_reflns_number_total 6653
_reflns_threshold_expression >2sigma(I)
_cod_data_source_file ja111323m_si_002.cif
_cod_data_source_block 09184a
_cod_database_code 4107012

loop_
_symmetry_equiv_pos_as_xyz
'x, y, z'
'-x, -y, z+1/2'
'-x, y, -z+1/2'
'x, -y, -z'
'x+1/2, y+1/2, z'
'-x+1/2, -y+1/2, z+1/2'
'-x+1/2, y+1/2, -z+1/2'
'x+1/2, -y+1/2, -z'

loop_
_atom_site_label
_atom_site_type_symbol
_atom_site_fract_x
_atom_site_fract_y
_atom_site_fract_z
_atom_site_U_iso_or_equiv
_atom_site_adp_type
_atom_site_occupancy
_atom_site_symmetry_multiplicity
_atom_site_calc_flag
_atom_site_refinement_flags
_atom_site_disorder_assembly
_atom_site_disorder_group
Cu1 Cu 0.00013(7) 0.710696(19) 0.83316(2) 0.02246(13) Uani 1 1 d . . .
Cu2 Cu 0.0000 0.82257(3) 0.7500 0.02397(16) Uani 1 2 d S . .
S1 S 0.10519(6) 0.74830(4) 0.74991(11) 0.0245(2) Uani 1 1 d . . .
P1 P 0.00018(18) 0.14362(5) -0.00365(6) 0.0356(3) Uani 1 1 d . . .
F6 F -0.0027(4) 0.17839(11) 0.07036(15) 0.0428(6) Uani 1 1 d . . .
F5 F -0.0036(5) 0.08816(11) 0.04277(16) 0.0487(7) Uani 1 1 d . . .
F4 F 0.0056(5) 0.19952(13) -0.04721(18) 0.0636(9) Uani 1 1 d . . .
N2 N -0.1092(4) 0.6775(2) 0.8977(3) 0.0232(11) Uani 1 1 d . . .
N1 N 0.1090(4) 0.6846(2) 0.9037(3) 0.0256(12) Uani 1 1 d . . .
N3 N 0.1098(2) 0.88250(14) 0.7457(3) 0.0269(8) Uani 1 1 d . . .
F3 F 0.1244(3) 0.1421(2) 0.0016(3) 0.0573(13) Uani 1 1 d . . .
F2 F -0.1243(3) 0.14504(19) -0.0041(3) 0.0623(14) Uani 1 1 d . . .
F1 F 0.0033(5) 0.10904(14) -0.07514(18) 0.0665(9) Uani 1 1 d . . .
C10 C -0.1709(5) 0.7234(3) 0.9286(3) 0.0313(15) Uani 1 1 d . . .
H10A H -0.2317 0.7085 0.9541 0.047 Uiso 1 1 calc R . .
H10B H -0.1946 0.7477 0.8899 0.047 Uiso 1 1 calc R . .
H10C H -0.1273 0.7442 0.9622 0.047 Uiso 1 1 calc R . .
C2 C 0.1902(4) 0.7273(2) 0.9161(3) 0.0277(14) Uani 1 1 d . . .
H2A H 0.2434 0.7129 0.9490 0.042 Uiso 1 1 calc R . .
H2B H 0.1579 0.7601 0.9372 0.042 Uiso 1 1 calc R . .
H2C H 0.2230 0.7370 0.8703 0.042 Uiso 1 1 calc R . .
C15 C 0.1649(5) 0.8823(3) 0.8161(3) 0.0349(15) Uani 1 1 d . . .
H15A H 0.2212 0.9096 0.8153 0.052 Uiso 1 1 calc R . .
H15B H 0.1944 0.8458 0.8250 0.052 Uiso 1 1 calc R . .
H15C H 0.1154 0.8915 0.8544 0.052 Uiso 1 1 calc R . .
C11 C 0.1888(5) 0.8721(3) 0.6887(4) 0.0352(15) Uani 1 1 d . . .
H11A H 0.2395 0.9023 0.6879 0.053 Uiso 1 1 calc R . .
H11B H 0.1539 0.8698 0.6419 0.053 Uiso 1 1 calc R . .
H11C H 0.2251 0.8375 0.6986 0.053 Uiso 1 1 calc R . .
C3 C 0.0510(4) 0.6726(2) 0.9714(3) 0.0283(11) Uani 1 1 d . . .
H3A H 0.0334 0.7086 0.9942 0.034 Uiso 1 1 calc R . .
C9 C -0.1830(5) 0.6414(2) 0.8570(3) 0.0304(14) Uani 1 1 d . . .
H9A H -0.2340 0.6254 0.8902 0.046 Uiso 1 1 calc R . .
H9B H -0.1437 0.6118 0.8335 0.046 Uiso 1 1 calc R . .
H9C H -0.2195 0.6633 0.8206 0.046 Uiso 1 1 calc R . .
C1 C 0.1612(4) 0.6358(2) 0.8714(3) 0.0291(14) Uani 1 1 d . . .
H1A H 0.2196 0.6244 0.9019 0.044 Uiso 1 1 calc R . .
H1B H 0.1874 0.6454 0.8235 0.044 Uiso 1 1 calc R . .
H1C H 0.1109 0.6056 0.8673 0.044 Uiso 1 1 calc R . .
C8 C -0.0520(4) 0.6440(2) 0.9533(3) 0.0278(11) Uani 1 1 d . . .
H8A H -0.0351 0.6074 0.9316 0.033 Uiso 1 1 calc R . .
C7 C -0.1155(5) 0.6337(3) 1.0225(4) 0.0355(17) Uani 1 1 d . . .
H7A H -0.1349 0.6694 1.0444 0.043 Uiso 1 1 calc R . .
H7B H -0.1806 0.6137 1.0106 0.043 Uiso 1 1 calc R . .
C4 C 0.1129(6) 0.6398(4) 1.0256(4) 0.044(2) Uani 1 1 d . . .
H4A H 0.1780 0.6598 1.0375 0.053 Uiso 1 1 calc R . .
H4B H 0.1325 0.6039 1.0044 0.053 Uiso 1 1 calc R . .
C12 C 0.0525(4) 0.9355(2) 0.7306(3) 0.0313(13) Uani 1 1 d . . .
H12A H 0.0383 0.9371 0.6779 0.038 Uiso 1 1 calc R . .
C13 C 0.1140(3) 0.98696(18) 0.7509(5) 0.0399(10) Uani 1 1 d . . .
H13A H 0.1819 0.9871 0.7254 0.048 Uiso 1 1 calc R . .
H13B H 0.1281 0.9869 0.8032 0.048 Uiso 1 1 calc R . .
C14 C 0.0516(5) 1.0390(2) 0.7308(4) 0.052(2) Uani 1 1 d . . .
H14A H 0.0918 1.0722 0.7443 0.062 Uiso 1 1 calc R . .
H14B H 0.0398 1.0399 0.6783 0.062 Uiso 1 1 calc R . .
C6 C -0.0510(5) 0.6000(3) 1.0761(4) 0.0479(17) Uani 1 1 d . . .
H6A H -0.0921 0.5940 1.1205 0.058 Uiso 1 1 calc R . .
H6B H -0.0346 0.5636 1.0551 0.058 Uiso 1 1 calc R . .
C5 C 0.0501(5) 0.6300(3) 1.0943(3) 0.0507(18) Uani 1 1 d . . .
H5A H 0.0917 0.6078 1.1284 0.061 Uiso 1 1 calc R . .
H5B H 0.0338 0.6657 1.1174 0.061 Uiso 1 1 calc R . .
P2 P 0.0000 0.47824(7) 0.2500 0.0383(4) Uani 1 2 d S . .
F10 F 0.0000 0.41123(16) 0.2500 0.0431(8) Uani 1 2 d S . .
F9 F 0.0000 0.54266(19) 0.2500 0.0860(18) Uani 1 2 d S . .
F8 F -0.0059(5) 0.47695(14) 0.16449(14) 0.0568(9) Uani 1 1 d . . .
F7 F 0.1247(2) 0.47573(16) 0.2463(4) 0.0659(9) Uani 1 1 d . . .
Cl1S Cl 0.2606(2) -0.00593(9) 0.07716(14) 0.0745(8) Uani 1 1 d . . .
C1S C 0.1833(9) 0.0000 0.0000 0.074(4) Uani 1 2 d S . .
H1SA H 0.1378 -0.0328 -0.0043 0.088 Uiso 0.50 1 calc PR A -1
H1SB H 0.1378 0.0328 0.0043 0.088 Uiso 0.50 1 calc PR A -1
Cl3S Cl 0.7295(2) 0.00143(8) 0.07774(13) 0.0665(7) Uani 1 1 d . . .
Cl2S Cl 0.61211(12) 0.26004(12) 0.2507(2) 0.1106(8) Uani 1 1 d . . .
C2S C 0.5000 0.3000(4) 0.2500 0.090(3) Uani 1 2 d S . .
H2SA H 0.4995 0.3239 0.2930 0.107 Uiso 0.50 1 calc PR B -1
H2SB H 0.5005 0.3239 0.2070 0.107 Uiso 0.50 1 calc PR B -1
C3S C 0.8058(10) 0.0000 0.0000 0.067(4) Uani 1 2 d S . .
H3SA H 0.8513 0.0329 -0.0010 0.080 Uiso 0.50 1 calc PR C -1
H3SB H 0.8513 -0.0329 0.0010 0.080 Uiso 0.50 1 calc PR C -1

loop_
_atom_site_aniso_label
_atom_site_aniso_U_11
_atom_site_aniso_U_22
_atom_site_aniso_U_33
_atom_site_aniso_U_23
_atom_site_aniso_U_13
_atom_site_aniso_U_12
Cu1 0.00810(19) 0.0310(2) 0.0283(2) 0.00017(19) -0.0006(4) 0.0006(4)
Cu2 0.0101(3) 0.0306(4) 0.0312(3) 0.000 -0.0010(6) 0.000
S1 0.0099(4) 0.0327(5) 0.0309(5) 0.0000(11) -0.0014(9) -0.0002(3)
P1 0.0231(5) 0.0347(6) 0.0491(7) -0.0028(5) -0.0028(13) 0.0019(12)
F6 0.0305(13) 0.0419(14) 0.0561(16) -0.0089(12) 0.000(3) 0.003(3)
F5 0.0390(16) 0.0397(15) 0.0673(18) 0.0030(14) -0.007(3) -0.009(3)
F4 0.083(3) 0.0474(17) 0.0606(19) 0.0084(15) -0.006(3) -0.003(3)
N2 0.010(2) 0.033(2) 0.027(2) -0.002(2) -0.0011(19) -0.002(2)
N1 0.016(3) 0.031(3) 0.031(3) 0.000(2) -0.001(2) -0.001(2)
N3 0.0159(15) 0.0315(17) 0.033(2) -0.004(3) -0.004(3) -0.0028(13)
F3 0.024(2) 0.067(3) 0.081(3) -0.019(3) 0.013(2) -0.006(2)
F2 0.021(2) 0.062(3) 0.103(4) -0.007(3) -0.023(3) 0.010(2)
F1 0.078(2) 0.0613(19) 0.0598(19) -0.0194(16) -0.011(4) -0.003(4)
C10 0.020(3) 0.036(3) 0.038(3) 0.001(3) 0.008(2) 0.006(2)
C2 0.009(2) 0.032(3) 0.042(3) -0.005(2) -0.007(2) -0.001(2)
C15 0.022(3) 0.038(3) 0.044(3) 0.003(3) -0.005(3) -0.005(2)
C11 0.020(3) 0.043(3) 0.044(3) 0.004(3) 0.012(2) -0.002(3)
C3 0.014(2) 0.043(3) 0.028(3) 0.005(2) 0.0004(19) -0.001(2)
C9 0.016(3) 0.032(3) 0.043(3) -0.003(2) -0.004(2) -0.005(2)
C1 0.018(3) 0.036(3) 0.034(3) -0.006(2) -0.005(2) 0.007(2)
C8 0.016(2) 0.033(3) 0.034(3) 0.005(2) 0.000(2) -0.001(2)
C7 0.020(3) 0.044(4) 0.043(4) 0.014(3) 0.001(3) -0.008(3)
C4 0.023(4) 0.076(6) 0.033(4) 0.015(4) -0.006(3) -0.006(4)
C12 0.020(2) 0.033(2) 0.041(4) 0.000(2) -0.0017(19) -0.0010(19)
C13 0.030(2) 0.039(2) 0.051(3) 0.002(5) 0.002(5) -0.0068(19)
C14 0.047(3) 0.035(3) 0.074(6) 0.006(3) -0.003(3) -0.007(3)
C6 0.021(3) 0.074(5) 0.048(4) 0.020(3) 0.007(3) 0.003(3)
C5 0.033(3) 0.082(5) 0.038(3) 0.018(4) -0.008(3) -0.005(4)
P2 0.0324(8) 0.0455(9) 0.0371(8) 0.000 0.0023(17) 0.000
F10 0.0341(19) 0.051(2) 0.045(2) 0.000 -0.001(4) 0.000
F9 0.158(6) 0.043(3) 0.057(3) 0.000 0.009(7) 0.000
F8 0.070(2) 0.0640(19) 0.0364(15) 0.0024(13) -0.011(3) 0.004(3)
F7 0.0305(15) 0.095(2) 0.073(2) 0.011(3) -0.003(3) -0.0214(16)
Cl1S 0.117(2) 0.0522(13) 0.0539(15) -0.0002(10) 0.0208(12) 0.0046(13)
C1S 0.029(6) 0.064(9) 0.128(12) -0.007(9) 0.000 0.000
Cl3S 0.0939(19) 0.0518(13) 0.0538(15) -0.0048(10) 0.0020(11) -0.0017(11)
Cl2S 0.0291(7) 0.176(2) 0.1267(17) -0.009(3) -0.0108(19) 0.0158(10)
C2S 0.061(6) 0.077(7) 0.131(10) 0.000 -0.028(12) 0.000
C3S 0.037(6) 0.046(7) 0.116(11) -0.012(7) 0.000 0.000

loop_
_atom_type_symbol
_atom_type_description
_atom_type_scat_dispersion_real
_atom_type_scat_dispersion_imag
_atom_type_scat_source
C C 0.0033 0.0016 'International Tables Vol C Tables 4.2.6.8 and 6.1.1.4'
H H 0.0000 0.0000 'International Tables Vol C Tables 4.2.6.8 and 6.1.1.4'
N N 0.0061 0.0033 'International Tables Vol C Tables 4.2.6.8 and 6.1.1.4'
F F 0.0171 0.0103 'International Tables Vol C Tables 4.2.6.8 and 6.1.1.4'
P P 0.1023 0.0942 'International Tables Vol C Tables 4.2.6.8 and 6.1.1.4'
S S 0.1246 0.1234 'International Tables Vol C Tables 4.2.6.8 and 6.1.1.4'
Cu Cu 0.3201 1.2651 'International Tables Vol C Tables 4.2.6.8 and 6.1.1.4'
Cl Cl 0.1484 0.1585 'International Tables Vol C Tables 4.2.6.8 and 6.1.1.4'

loop_
_geom_angle_atom_site_label_1
_geom_angle_atom_site_label_2
_geom_angle_atom_site_label_3
_geom_angle
_geom_angle_site_symmetry_1
_geom_angle_site_symmetry_3
N2 Cu1 N1 88.00(13) . .
N2 Cu1 S1 99.03(15) . 3_556
N1 Cu1 S1 172.28(15) . 3_556
N2 Cu1 S1 172.31(15) . .
N1 Cu1 S1 99.44(16) . .
S1 Cu1 S1 73.65(4) 3_556 .
N3 Cu2 N3 88.04(19) 3_556 .
N3 Cu2 S1 172.40(11) 3_556 .
N3 Cu2 S1 99.31(10) . .
N3 Cu2 S1 99.31(10) 3_556 3_556
N3 Cu2 S1 172.40(11) . 3_556
S1 Cu2 S1 73.42(5) . 3_556
Cu1 S1 Cu1 87.15(4) 3_556 .
Cu1 S1 Cu2 88.17(5) 3_556 .
Cu1 S1 Cu2 88.16(5) . .
F1 P1 F4 91.38(19) . .
F1 P1 F3 90.9(3) . .
F4 P1 F3 90.4(3) . .
F1 P1 F2 91.8(3) . .
F4 P1 F2 91.3(3) . .
F3 P1 F2 176.8(2) . .
F1 P1 F5 90.42(18) . .
F4 P1 F5 178.0(2) . .
F3 P1 F5 88.7(3) . .
F2 P1 F5 89.5(3) . .
F1 P1 F6 179.2(2) . .
F4 P1 F6 89.36(17) . .
F3 P1 F6 89.0(3) . .
F2 P1 F6 88.3(3) . .
F5 P1 F6 88.83(16) . .
C10 N2 C9 107.6(5) . .
C10 N2 C8 113.5(5) . .
C9 N2 C8 109.8(5) . .
C10 N2 Cu1 107.5(4) . .
C9 N2 Cu1 111.8(4) . .
C8 N2 Cu1 106.8(3) . .
C2 N1 C1 107.8(5) . .
C2 N1 C3 110.8(5) . .
C1 N1 C3 114.1(5) . .
C2 N1 Cu1 111.4(4) . .
C1 N1 Cu1 107.3(4) . .
C3 N1 Cu1 105.6(3) . .
C11 N3 C15 107.8(4) . .
C11 N3 C12 110.0(5) . .
C15 N3 C12 113.4(4) . .
C11 N3 Cu2 112.2(3) . .
C15 N3 Cu2 106.9(4) . .
C12 N3 Cu2 106.5(2) . .
N2 C10 H10A 109.5 . .
N2 C10 H10B 109.5 . .
H10A C10 H10B 109.5 . .
N2 C10 H10C 109.5 . .
H10A C10 H10C 109.5 . .
H10B C10 H10C 109.5 . .
N1 C2 H2A 109.5 . .
N1 C2 H2B 109.5 . .
H2A C2 H2B 109.5 . .
N1 C2 H2C 109.5 . .
H2A C2 H2C 109.5 . .
H2B C2 H2C 109.5 . .
N3 C15 H15A 109.5 . .
N3 C15 H15B 109.5 . .
H15A C15 H15B 109.5 . .
N3 C15 H15C 109.5 . .
H15A C15 H15C 109.5 . .
H15B C15 H15C 109.5 . .
N3 C11 H11A 109.5 . .
N3 C11 H11B 109.5 . .
H11A C11 H11B 109.5 . .
N3 C11 H11C 109.5 . .
H11A C11 H11C 109.5 . .
H11B C11 H11C 109.5 . .
N1 C3 C4 114.0(5) . .
N1 C3 C8 109.4(4) . .
C4 C3 C8 111.1(5) . .
N1 C3 H3A 107.3 . .
C4 C3 H3A 107.3 . .
C8 C3 H3A 107.3 . .
N2 C9 H9A 109.5 . .
N2 C9 H9B 109.5 . .
H9A C9 H9B 109.5 . .
N2 C9 H9C 109.5 . .
H9A C9 H9C 109.5 . .
H9B C9 H9C 109.5 . .
N1 C1 H1A 109.5 . .
N1 C1 H1B 109.5 . .
H1A C1 H1B 109.5 . .
N1 C1 H1C 109.5 . .
H1A C1 H1C 109.5 . .
H1B C1 H1C 109.5 . .
N2 C8 C3 109.0(4) . .
N2 C8 C7 113.8(4) . .
C3 C8 C7 110.1(5) . .
N2 C8 H8A 107.9 . .
C3 C8 H8A 107.9 . .
C7 C8 H8A 107.9 . .
C6 C7 C8 110.3(5) . .
C6 C7 H7A 109.6 . .
C8 C7 H7A 109.6 . .
C6 C7 H7B 109.6 . .
C8 C7 H7B 109.6 . .
H7A C7 H7B 108.1 . .
C3 C4 C5 111.4(6) . .
C3 C4 H4A 109.3 . .
C5 C4 H4A 109.3 . .
C3 C4 H4B 109.3 . .
C5 C4 H4B 109.3 . .
H4A C4 H4B 108.0 . .
N3 C12 C13 113.8(4) . .
N3 C12 C12 109.9(3) . 3_556
C13 C12 C12 109.7(4) . 3_556
N3 C12 H12A 107.7 . .
C13 C12 H12A 107.7 . .
C12 C12 H12A 107.7 3_556 .
C12 C13 C14 110.2(5) . .
C12 C13 H13A 109.6 . .
C14 C13 H13A 109.6 . .
C12 C13 H13B 109.6 . .
C14 C13 H13B 109.6 . .
H13A C13 H13B 108.1 . .
C14 C14 C13 109.9(4) 3_556 .
C14 C14 H14A 109.7 3_556 .
C13 C14 H14A 109.7 . .
C14 C14 H14B 109.7 3_556 .
C13 C14 H14B 109.7 . .
H14A C14 H14B 108.2 . .
C5 C6 C7 110.2(6) . .
C5 C6 H6A 109.6 . .
C7 C6 H6A 109.6 . .
C5 C6 H6B 109.6 . .
C7 C6 H6B 109.6 . .
H6A C6 H6B 108.1 . .
C6 C5 C4 109.5(6) . .
C6 C5 H5A 109.8 . .
C4 C5 H5A 109.8 . .
C6 C5 H5B 109.8 . .
C4 C5 H5B 109.8 . .
H5A C5 H5B 108.2 . .
F9 P2 F8 91.13(14) . .
F9 P2 F8 91.13(14) . 3
F8 P2 F8 177.7(3) . 3
F9 P2 F7 92.19(15) . 3
F8 P2 F7 89.7(3) . 3
F8 P2 F7 90.2(3) 3 3
F9 P2 F7 92.19(15) . .
F8 P2 F7 90.2(3) . .
F8 P2 F7 89.7(3) 3 .
F7 P2 F7 175.6(3) 3 .
F9 P2 F10 180.000(1) . .
F8 P2 F10 88.87(14) . .
F8 P2 F10 88.87(14) 3 .
F7 P2 F10 87.81(15) 3 .
F7 P2 F10 87.81(15) . .
Cl1S C1S Cl1S 111.2(6) 4 .
Cl1S C1S H1SA 109.4 4 .
Cl1S C1S H1SA 109.4 . .
Cl1S C1S H1SB 109.4 4 .
Cl1S C1S H1SB 109.4 . .
H1SA C1S H1SB 108.0 . .
Cl2S C2S Cl2S 111.8(6) 3_655 .
Cl2S C2S H2SA 109.2 3_655 .
Cl2S C2S H2SA 109.2 . .
Cl2S C2S H2SB 109.2 3_655 .
Cl2S C2S H2SB 109.2 . .
H2SA C2S H2SB 107.9 . .
Cl3S C3S Cl3S 112.0(7) 4 .
Cl3S C3S H3SA 109.2 4 .
Cl3S C3S H3SA 109.2 . .
Cl3S C3S H3SB 109.2 4 .
Cl3S C3S H3SB 109.2 . .
H3SA C3S H3SB 107.9 . .

loop_
_geom_bond_atom_site_label_1
_geom_bond_atom_site_label_2
_geom_bond_distance
_geom_bond_site_symmetry_2
Cu1 N2 2.014(5) .
Cu1 N1 2.018(5) .
Cu1 S1 2.2467(18) 3_556
Cu1 S1 2.2470(18) .
Cu2 N3 2.027(3) 3_556
Cu2 N3 2.027(3) .
Cu2 S1 2.2531(11) .
Cu2 S1 2.2531(11) 3_556
S1 Cu1 2.2467(18) 3_556
P1 F1 1.575(3) .
P1 F4 1.585(3) .
P1 F3 1.593(5) .
P1 F2 1.594(5) .
P1 F5 1.603(3) .
P1 F6 1.617(3) .
N2 C10 1.483(7) .
N2 C9 1.496(7) .
N2 C8 1.507(7) .
N1 C2 1.488(7) .
N1 C1 1.489(7) .
N1 C3 1.491(7) .
N3 C11 1.488(8) .
N3 C15 1.490(8) .
N3 C12 1.509(6) .
C10 H10A 0.9800 .
C10 H10B 0.9800 .
C10 H10C 0.9800 .
C2 H2A 0.9800 .
C2 H2B 0.9800 .
C2 H2C 0.9800 .
C15 H15A 0.9800 .
C15 H15B 0.9800 .
C15 H15C 0.9800 .
C11 H11A 0.9800 .
C11 H11B 0.9800 .
C11 H11C 0.9800 .
C3 C4 1.511(8) .
C3 C8 1.528(6) .
C3 H3A 1.0000 .
C9 H9A 0.9800 .
C9 H9B 0.9800 .
C9 H9C 0.9800 .
C1 H1A 0.9800 .
C1 H1B 0.9800 .
C1 H1C 0.9800 .
C8 C7 1.544(8) .
C8 H8A 1.0000 .
C7 C6 1.534(9) .
C7 H7A 0.9900 .
C7 H7B 0.9900 .
C4 C5 1.530(9) .
C4 H4A 0.9900 .
C4 H4B 0.9900 .
C12 C13 1.526(7) .
C12 C12 1.526(9) 3_556
C12 H12A 1.0000 .
C13 C14 1.543(7) .
C13 H13A 0.9900 .
C13 H13B 0.9900 .
C14 C14 1.501(12) 3_556
C14 H14A 0.9900 .
C14 H14B 0.9900 .
C6 C5 1.525(8) .
C6 H6A 0.9900 .
C6 H6B 0.9900 .
C5 H5A 0.9900 .
C5 H5B 0.9900 .
P2 F9 1.567(5) .
P2 F8 1.595(3) .
P2 F8 1.595(3) 3
P2 F7 1.600(3) 3
P2 F7 1.600(3) .
P2 F10 1.630(4) .
Cl1S C1S 1.751(7) .
C1S Cl1S 1.751(7) 4
C1S H1SA 0.9900 .
C1S H1SB 0.9900 .
Cl3S C3S 1.747(7) .
Cl2S C2S 1.733(6) .
C2S Cl2S 1.733(6) 3_655
C2S H2SA 0.9900 .
C2S H2SB 0.9900 .
C3S Cl3S 1.747(7) 4
C3S H3SA 0.9900 .
C3S H3SB 0.9900 .

loop_
_geom_torsion_atom_site_label_1
_geom_torsion_atom_site_label_2
_geom_torsion_atom_site_label_3
_geom_torsion_atom_site_label_4
_geom_torsion
_geom_torsion_site_symmetry_1
_geom_torsion_site_symmetry_4
N2 Cu1 S1 Cu1 -26.2(11) . 3_556
N1 Cu1 S1 Cu1 138.97(14) . 3_556
S1 Cu1 S1 Cu1 -44.57(6) 3_556 3_556
N2 Cu1 S1 Cu2 62.1(11) . .
N1 Cu1 S1 Cu2 -132.77(15) . .
S1 Cu1 S1 Cu2 43.68(3) 3_556 .
N3 Cu2 S1 Cu1 60.7(15) 3_556 3_556
N3 Cu2 S1 Cu1 -134.14(19) . 3_556
S1 Cu2 S1 Cu1 43.60(4) 3_556 3_556
N3 Cu2 S1 Cu1 -26.5(15) 3_556 .
N3 Cu2 S1 Cu1 138.66(19) . .
S1 Cu2 S1 Cu1 -43.60(4) 3_556 .
N1 Cu1 N2 C10 112.3(4) . .
S1 Cu1 N2 C10 -64.5(4) 3_556 .
S1 Cu1 N2 C10 -82.4(12) . .
N1 Cu1 N2 C9 -129.9(4) . .
S1 Cu1 N2 C9 53.3(4) 3_556 .
S1 Cu1 N2 C9 35.5(14) . .
N1 Cu1 N2 C8 -9.8(3) . .
S1 Cu1 N2 C8 173.4(3) 3_556 .
S1 Cu1 N2 C8 155.5(9) . .
N2 Cu1 N1 C2 -137.5(4) . .
S1 Cu1 N1 C2 18.3(14) 3_556 .
S1 Cu1 N1 C2 44.5(4) . .
N2 Cu1 N1 C1 104.8(4) . .
S1 Cu1 N1 C1 -99.4(11) 3_556 .
S1 Cu1 N1 C1 -73.2(4) . .
N2 Cu1 N1 C3 -17.2(3) . .
S1 Cu1 N1 C3 138.6(10) 3_556 .
S1 Cu1 N1 C3 164.8(3) . .
N3 Cu2 N3 C11 -133.3(5) 3_556 .
S1 Cu2 N3 C11 48.6(4) . .
S1 Cu2 N3 C11 32.0(17) 3_556 .
N3 Cu2 N3 C15 108.6(4) 3_556 .
S1 Cu2 N3 C15 -69.4(3) . .
S1 Cu2 N3 C15 -86.0(16) 3_556 .
N3 Cu2 N3 C12 -12.9(2) 3_556 .
S1 Cu2 N3 C12 169.1(3) . .
S1 Cu2 N3 C12 152.5(12) 3_556 .
C2 N1 C3 C4 -73.2(7) . .
C1 N1 C3 C4 48.6(7) . .
Cu1 N1 C3 C4 166.1(5) . .
C2 N1 C3 C8 161.7(4) . .
C1 N1 C3 C8 -76.5(6) . .
Cu1 N1 C3 C8 41.0(4) . .
C10 N2 C8 C3 -83.5(5) . .
C9 N2 C8 C3 156.1(4) . .
Cu1 N2 C8 C3 34.7(4) . .
C10 N2 C8 C7 39.8(7) . .
C9 N2 C8 C7 -80.6(6) . .
Cu1 N2 C8 C7 158.0(4) . .
N1 C3 C8 N2 -51.7(5) . .
C4 C3 C8 N2 -178.5(5) . .
N1 C3 C8 C7 -177.2(5) . .
C4 C3 C8 C7 56.0(6) . .
N2 C8 C7 C6 -179.4(5) . .
C3 C8 C7 C6 -56.7(7) . .
N1 C3 C4 C5 178.6(6) . .
C8 C3 C4 C5 -57.2(7) . .
C11 N3 C12 C13 -78.4(6) . .
C15 N3 C12 C13 42.4(7) . .
Cu2 N3 C12 C13 159.7(5) . .
C11 N3 C12 C12 158.1(5) . 3_556
C15 N3 C12 C12 -81.0(5) . 3_556
Cu2 N3 C12 C12 36.3(6) . 3_556
N3 C12 C13 C14 177.6(5) . .
C12 C12 C13 C14 -58.8(8) 3_556 .
C12 C13 C14 C14 59.2(9) . 3_556
C8 C7 C6 C5 58.6(7) . .
C7 C6 C5 C4 -58.7(7) . .
C3 C4 C5 C6 58.2(8) . .
